data_2200320
loop_
_publ_author_name
'Shen, Xu-Jie'
'Chen, Hui-Lan'
'Duan, Chun-Ying'
'Liu, Yong-Jiang'

_publ_section_title
;
 Aqua(<i>n</i>-pentyl)[3,3'-(propane-1,3-diyldinitrilo)bis(butan-2-one)
 dioximato-\k^4^<i>N</i>]cobalt(III) perchlorate
;
_journal_issue 5
_journal_name_full 'Acta Crystallographica Section E'
_journal_page_first m188
_journal_page_last m189
_journal_paper_doi 10.1107/S1600536801005086
_journal_volume 57
_journal_year 2001
_chemical_formula_iupac '[Co (C5 H11) (C11 H19 N4 O2) (H2 O)] Cl O4'
_chemical_formula_moiety 'C16 H32 Co N4 O3 1+, Cl O4 1-'
_chemical_formula_sum 'C16 H32 Cl Co N4 O7'
_chemical_formula_weight 486.84
_chemical_name_systematic
;
Aqua(n-pentyl)[3,3'-(propane-1,3-diyldinitrilo)bis(butan-2-one)dioximato-
^4^N]cobalt(III)perchlorate
;
_space_group_IT_number 14
_symmetry_cell_setting monoclinic
_symmetry_space_group_name_Hall '-P 2yn'
_symmetry_space_group_name_H-M 'P 1 21/n 1'
_cell_angle_alpha 90.00
_cell_angle_beta 96.91(2)
_cell_angle_gamma 90.00
_cell_formula_units_Z 4
_cell_length_a 17.761(4)
_cell_length_b 6.6774(13)
_cell_length_c 19.173(4)
_cell_measurement_reflns_used 60
_cell_measurement_temperature 293(2)
_cell_measurement_theta_max 9.95
_cell_measurement_theta_min 5.27
_cell_volume 2257.3(8)
_computing_cell_refinement XSCANS
_computing_data_collection 'XSCANS (Siemens, 1994)'
_computing_data_reduction 'SHELXTL (Siemens, 1995)'
_computing_molecular_graphics SHELXTL
_computing_publication_material SHELXTL
_computing_structure_refinement SHELXTL
_computing_structure_solution SHELXTL
_diffrn_ambient_temperature 293(2)
_diffrn_measured_fraction_theta_full .999
_diffrn_measured_fraction_theta_max .999
_diffrn_measurement_device_type 'Bruker P4'
_diffrn_measurement_method 2\q/\w
_diffrn_radiation_monochromator graphite
_diffrn_radiation_source 'fine-focus sealed tube'
_diffrn_radiation_type MoK\a
_diffrn_radiation_wavelength .71073
_diffrn_reflns_av_R_equivalents .0700
_diffrn_reflns_av_sigmaI/netI .0672
_diffrn_reflns_limit_h_max 21
_diffrn_reflns_limit_h_min -1
_diffrn_reflns_limit_k_max 7
_diffrn_reflns_limit_k_min -1
_diffrn_reflns_limit_l_max 22
_diffrn_reflns_limit_l_min -22
_diffrn_reflns_number 5163
_diffrn_reflns_theta_full 25.00
_diffrn_reflns_theta_max 25.00
_diffrn_reflns_theta_min 2.14
_diffrn_standards_decay_% 9.71
_diffrn_standards_interval_count 97
_diffrn_standards_number 3
_exptl_absorpt_coefficient_mu .921
_exptl_absorpt_correction_T_max .759
_exptl_absorpt_correction_T_min .641
_exptl_absorpt_correction_type '\y scan'
_exptl_absorpt_process_details '(North et al., 1968)'
_exptl_crystal_colour red
_exptl_crystal_density_diffrn 1.433
_exptl_crystal_density_method 'not measured'
_exptl_crystal_description prism
_exptl_crystal_F_000 1024
_exptl_crystal_size_max .55
_exptl_crystal_size_mid .30
_exptl_crystal_size_min .30
_refine_diff_density_max .558
_refine_diff_density_min -.785
_refine_ls_extinction_method none
_refine_ls_goodness_of_fit_ref 1.040
_refine_ls_hydrogen_treatment mixed
_refine_ls_matrix_type full
_refine_ls_number_parameters 313
_refine_ls_number_reflns 3956
_refine_ls_number_restraints 59
_refine_ls_restrained_S_all 1.058
_refine_ls_R_factor_all .1003
_refine_ls_R_factor_gt .0656
_refine_ls_shift/su_max <0.001
_refine_ls_shift/su_mean .000
_refine_ls_structure_factor_coef Fsqd
_refine_ls_weighting_details 'calc w = 1/[\s^2^(Fo^2^)+(0.1023P)^2^+2.2665P] where P = (Fo^2^+2Fc^2^)/3'
_refine_ls_weighting_scheme calc
_refine_ls_wR_factor_ref .1887
_reflns_number_gt 2709
_reflns_number_total 3956
_reflns_threshold_expression I>2\s(I)
_cod_data_source_file ob6033.cif
_cod_data_source_block I
_cod_depositor_comments
;
The following automatic conversions were performed:
'_symmetry_cell_setting' value 'Monoclinic' changed to 'monoclinic'
according to '/home/saulius/struct/CIF-dictionaries/cif_core.dic'
dictionary named 'cif_core.dic' version 2.4.1 from 2010-06-29.

Automatic conversion script
Id: cif_fix_enum 1527 2010-12-29 10:47:43Z saulius 

The following automatic conversions were performed:

'_symmetry_cell_setting' value 'Monoclinic' changed to 'monoclinic'
according to /home/saulius/struct/CIF-dictionaries/cif_core.dic
dictionary named 'cif_core.dic' version 2.4.1 from 2010-06-29.

Automatic conversion script
Id: cif_fix_values 1715 2011-07-08 13:25:40Z adriana 
;
_cod_original_sg_symbol_H-M 'P 21/n'
_cod_database_code 2200320
_cod_database_fobs_code 2200320

loop_
_symmetry_equiv_pos_as_xyz
'x, y, z'
'-x+1/2, y+1/2, -z+1/2'
'-x, -y, -z'
'x-1/2, -y-1/2, z-1/2'

loop_
_atom_site_label
_atom_site_fract_x
_atom_site_fract_y
_atom_site_fract_z
_atom_site_U_iso_or_equiv
_atom_site_adp_type
_atom_site_calc_flag
_atom_site_refinement_flags
_atom_site_occupancy
_atom_site_disorder_assembly
_atom_site_disorder_group
_atom_site_type_symbol
Co1 .21442(3) 1.25797(10) .45904(3) .0355(2) Uani d . 1 . . Co
N1 .2254(2) 1.4165(6) .3801(2) .0406(10) Uani d . 1 . . N
N2 .1520(2) 1.1049(6) .3910(2) .0438(10) Uani d . 1 . . N
N3 .2022(3) 1.1065(7) .5413(2) .0475(11) Uani d . 1 . . N
N4 .2745(2) 1.4159(7) .5252(2) .0450(10) Uani d . 1 . . N
O1 .2657(2) 1.5843(5) .3831(2) .0514(9) Uani d . 1 . . O
O2 .3087(2) 1.5841(6) .5088(2) .0584(11) Uani d . 1 . . O
H2 .298(4) 1.587(10) .463(4) .070 Uiso d . 1 . . H
C1 .1845(4) 1.4823(11) .2565(3) .0722(19) Uani d . 1 . . C
H1A .2079 1.6102 .2668 .108 Uiso calc R 1 . . H
H1B .1326 1.5013 .2370 .108 Uiso calc R 1 . . H
H1C .2112 1.4125 .2232 .108 Uiso calc R 1 . . H
C2 .1873(3) 1.3629(9) .3221(3) .0460(13) Uani d . 1 . . C
C3 .1449(3) 1.1768(9) .3289(3) .0488(13) Uani d . 1 . . C
C4 .0994(4) 1.0879(12) .2659(4) .082(2) Uani d . 1 . . C
H4A .0743 .9694 .2794 .123 Uiso calc R 1 . . H
H4B .1324 1.0540 .2315 .123 Uiso calc R 1 . . H
H4C .0623 1.1832 .2462 .123 Uiso calc R 1 . . H
C5 .1146(4) .9197(9) .4084(4) .0638(17) Uani d . 1 . . C
H5A .1487 .8076 .4047 .077 Uiso calc R 1 . . H
H5B .0698 .8987 .3750 .077 Uiso calc R 1 . . H
C6 .0925(3) .9277(9) .4811(4) .0653(18) Uani d . 1 . . C
H6A .0592 .8155 .4872 .078 Uiso calc R 1 . . H
H6B .0637 1.0495 .4859 .078 Uiso calc R 1 . . H
C7 .1573(4) .9222(9) .5388(4) .0680(18) Uani d . 1 . . C
H7A .1378 .9036 .5835 .082 Uiso calc R 1 . . H
H7B .1897 .8089 .5315 .082 Uiso calc R 1 . . H
C8 .2344(5) 1.0920(14) .6695(3) .088(2) Uani d . 1 . . C
H8A .2202 .9534 .6650 .132 Uiso calc R 1 . . H
H8B .1981 1.1628 .6934 .132 Uiso calc R 1 . . H
H8C .2837 1.1030 .6959 .132 Uiso calc R 1 . . H
C9 .2363(3) 1.1800(10) .5984(3) .0534(15) Uani d . 1 . . C
C10 .2786(3) 1.3644(10) .5899(3) .0531(14) Uani d . 1 . . C
C11 .3195(5) 1.4819(13) .6477(4) .087(2) Uani d . 1 . . C
H11A .3535 1.5737 .6289 .131 Uiso calc R 1 . . H
H11B .3479 1.3930 .6803 .131 Uiso calc R 1 . . H
H11C .2837 1.5553 .6714 .131 Uiso calc R 1 . . H
C12 .3035(3) 1.0888(8) .4441(3) .0451(12) Uani d . 1 . . C
H12A .3198 1.0193 .4877 .054 Uiso calc R 1 . . H
H12B .2865 .9877 .4094 .054 Uiso calc R 1 . . H
C13 .3715(3) 1.1902(9) .4208(3) .0572(15) Uani d . 1 . . C
H13A .3900 1.2906 .4552 .069 Uiso calc R 1 . . H
H13B .3568 1.2577 .3764 .069 Uiso calc R 1 . . H
C14 .4342(3) 1.0432(11) .4121(3) .0620(17) Uani d . 1 . . C
H14A .4495 .9795 .4571 .074 Uiso calc R 1 . . H
H14B .4144 .9397 .3795 .074 Uiso calc R 1 . . H
C15 .5022(4) 1.1325(15) .3865(4) .095(3) Uani d . 1 . . C
H15A .5231 1.2323 .4201 .114 Uiso calc R 1 . . H
H15B .4865 1.2010 .3425 .114 Uiso calc R 1 . . H
C16 .5640(4) .9850(17) .3750(5) .123(4) Uani d . 1 . . C
H16A .6070 1.0560 .3616 .184 Uiso calc R 1 . . H
H16B .5455 .8930 .3384 .184 Uiso calc R 1 . . H
H16C .5787 .9124 .4176 .184 Uiso calc R 1 . . H
Cl1 -.05350(9) 1.4968(3) .34438(8) .0691(5) Uani d D 1 . . Cl
O11 -.0698(6) 1.6479(14) .3937(5) .136(4) Uani d PDU .729(11) A 1 O
O12 -.0058(7) 1.5779(19) .3001(5) .134(5) Uani d PDU .729(11) A 1 O
O13 -.1226(5) 1.422(2) .3136(8) .156(6) Uani d PDU .729(11) A 1 O
O14 -.0111(5) 1.3465(14) .3873(5) .127(4) Uani d PDU .729(11) A 1 O
O1W .1210(2) 1.4376(6) .4753(2) .0493(9) Uani d D 1 . . O
H1WA .117(3) 1.415(9) .5183(8) .059 Uiso d D 1 . . H
H1WB .0781(15) 1.424(9) .4510(19) .059 Uiso d D 1 . . H
O11' -.0731(18) 1.671(3) .3023(14) .164(12) Uani d PDU .271(11) A 2 O
O12' -.0883(15) 1.326(3) .3105(14) .145(13) Uani d PDU .271(11) A 2 O
O13' -.0645(19) 1.520(5) .4148(7) .183(11) Uani d PDU .271(11) A 2 O
O14' .0262(6) 1.476(4) .3418(15) .135(10) Uani d PDU .271(11) A 2 O

loop_
_atom_site_aniso_label
_atom_site_aniso_U_11
_atom_site_aniso_U_22
_atom_site_aniso_U_33
_atom_site_aniso_U_12
_atom_site_aniso_U_13
_atom_site_aniso_U_23
Co1 .0351(4) .0337(4) .0388(4) .0032(3) .0084(2) .0021(3)
N1 .039(2) .036(2) .048(2) .0045(19) .0108(19) .0028(19)
N2 .033(2) .035(2) .063(3) .0005(18) .0037(19) -.004(2)
N3 .049(3) .041(2) .056(3) .012(2) .021(2) .013(2)
N4 .043(2) .047(3) .046(3) .005(2) .0076(19) -.006(2)
O1 .051(2) .041(2) .064(2) -.0085(17) .0093(18) .0100(18)
O2 .063(3) .047(2) .065(2) -.011(2) .005(2) -.009(2)
C1 .077(4) .090(5) .048(3) .004(4) .003(3) .015(3)
C2 .042(3) .054(3) .042(3) .005(3) .003(2) .007(3)
C3 .039(3) .056(3) .049(3) .010(3) -.002(2) -.010(3)
C4 .062(4) .095(5) .083(5) .001(4) -.015(4) -.023(4)
C5 .053(3) .040(3) .099(5) -.006(3) .011(3) -.004(3)
C6 .047(3) .041(3) .113(5) .000(3) .033(4) .012(3)
C7 .079(4) .050(4) .082(4) .008(3) .036(4) .020(3)
C8 .098(5) .117(7) .053(4) .033(5) .025(4) .026(4)
C9 .057(3) .060(4) .046(3) .023(3) .018(3) .010(3)
C10 .051(3) .067(4) .041(3) .018(3) .003(2) -.005(3)
C11 .098(5) .108(6) .053(4) .015(5) -.004(4) -.016(4)
C12 .040(3) .049(3) .046(3) .008(2) .006(2) -.001(2)
C13 .043(3) .065(4) .066(4) .008(3) .018(3) -.002(3)
C14 .042(3) .100(5) .043(3) .016(3) -.002(2) -.006(3)
C15 .056(4) .135(8) .101(6) .019(5) .036(4) .007(6)
C16 .067(5) .212(12) .093(6) .050(7) .022(4) -.010(7)
Cl1 .0502(8) .1036(14) .0546(9) .0016(9) .0114(7) .0000(9)
O11 .194(10) .113(8) .121(8) .051(8) .097(7) .013(6)
O12 .150(10) .179(12) .083(6) -.078(9) .054(6) -.015(6)
O13 .077(7) .190(13) .180(10) -.040(7) -.071(7) .061(9)
O14 .077(6) .123(7) .174(10) .014(6) -.017(6) .030(7)
O1W .045(2) .044(2) .061(2) .0123(18) .0125(17) .002(2)
O11' .15(2) .16(2) .18(2) .06(2) .01(2) .05(2)
O12' .10(2) .20(3) .114(18) -.09(2) -.049(17) .02(2)
O13' .28(2) .16(2) .122(19) .00(2) .073(19) .008(18)
O14' .123(17) .15(2) .14(2) .041(16) .068(16) -.023(17)

loop_
_atom_type_symbol
_atom_type_description
_atom_type_scat_dispersion_real
_atom_type_scat_dispersion_imag
_atom_type_scat_source
C C .0033 .0016 'International Tables Vol C Tables 4.2.6.8 and 6.1.1.4'
H H .0000 .0000 'International Tables Vol C Tables 4.2.6.8 and 6.1.1.4'
N N .0061 .0033 'International Tables Vol C Tables 4.2.6.8 and 6.1.1.4'
O O .0106 .0060 'International Tables Vol C Tables 4.2.6.8 and 6.1.1.4'
Cl Cl .1484 .1585 'International Tables Vol C Tables 4.2.6.8 and 6.1.1.4'
Co Co .3494 .9721 'International Tables Vol C Tables 4.2.6.8 and 6.1.1.4'

loop_
_geom_angle_atom_site_label_1
_geom_angle_atom_site_label_2
_geom_angle_atom_site_label_3
_geom_angle
_geom_angle_publ_flag
N1 Co1 N4 97.0(2) yes
N1 Co1 N2 81.86(19) yes
N4 Co1 N2 178.32(19) yes
N1 Co1 N3 177.65(18) yes
N4 Co1 N3 81.4(2) yes
N2 Co1 N3 99.6(2) yes
N1 Co1 C12 92.4(2) yes
N4 Co1 C12 91.1(2) yes
N2 Co1 C12 90.2(2) yes
N3 Co1 C12 89.4(2) yes
N1 Co1 O1W 87.62(16) yes
N4 Co1 O1W 88.50(17) yes
N2 Co1 O1W 90.19(17) yes
N3 Co1 O1W 90.56(17) yes
C12 Co1 O1W 179.6(2) yes
C2 N1 O1 119.9(4) no
C2 N1 Co1 116.6(4) no
O1 N1 Co1 123.3(3) no
C3 N2 C5 122.3(5) no
C3 N2 Co1 114.9(4) no
C5 N2 Co1 122.7(4) no
C9 N3 C7 123.2(5) no
C9 N3 Co1 114.5(4) no
C7 N3 Co1 122.3(4) no
C10 N4 O2 118.7(5) no
C10 N4 Co1 117.7(4) no
O2 N4 Co1 123.5(3) no
N1 C2 C3 112.5(5) no
N1 C2 C1 123.1(5) no
C3 C2 C1 124.4(5) no
N2 C3 C2 114.0(5) no
N2 C3 C4 126.1(6) no
C2 C3 C4 119.9(6) no
N2 C5 C6 111.2(5) yes
C5 C6 C7 115.0(5) yes
N3 C7 C6 111.8(5) yes
N3 C9 C10 115.0(5) no
N3 C9 C8 124.8(7) no
C10 C9 C8 120.3(6) no
N4 C10 C9 111.4(5) no
N4 C10 C11 123.4(6) no
C9 C10 C11 125.2(6) no
C13 C12 Co1 118.0(4) no
C12 C13 C14 111.8(5) no
C15 C14 C13 114.6(6) no
C14 C15 C16 114.9(8) no
O12 Cl1 O13 117.2(7) no
O12 Cl1 O13' 136.0(14) no
O13 Cl1 O13' 103.3(16) no
O12 Cl1 O12' 107.5(13) no
O13 Cl1 O12' 36.9(12) no
O13' Cl1 O12' 115.3(13) no
O12 Cl1 O14' 48.2(10) no
O13 Cl1 O14' 141.1(12) no
O13' Cl1 O14' 107.4(13) no
O12' Cl1 O14' 106.5(12) no
O12 Cl1 O11 108.4(6) no
O13 Cl1 O11 107.2(7) no
O13' Cl1 O11 39.0(12) no
O12' Cl1 O11 139.1(13) no
O14' Cl1 O11 111.7(11) no
O12 Cl1 O11' 57.4(11) no
O13 Cl1 O11' 85.0(13) no
O13' Cl1 O11' 113.7(13) no
O12' Cl1 O11' 109.4(12) no
O14' Cl1 O11' 103.5(12) no
O11 Cl1 O11' 75.3(12) no
O12 Cl1 O14 107.8(7) no
O13 Cl1 O14 111.2(6) no
O13' Cl1 O14 69.5(13) no
O12' Cl1 O14 82.6(12) no
O14' Cl1 O14 60.2(12) no
O11 Cl1 O14 104.1(6) no
O11' Cl1 O14 162.7(13) no
N4 O2 H2 102(5) ?
C2 C1 H1A 109.5 ?
C2 C1 H1B 109.5 ?
H1A C1 H1B 109.5 ?
C2 C1 H1C 109.5 ?
H1A C1 H1C 109.5 ?
H1B C1 H1C 109.5 ?
C3 C4 H4A 109.5 ?
C3 C4 H4B 109.5 ?
H4A C4 H4B 109.5 ?
C3 C4 H4C 109.5 ?
H4A C4 H4C 109.5 ?
H4B C4 H4C 109.5 ?
N2 C5 H5A 109.4 ?
C6 C5 H5A 109.4 ?
N2 C5 H5B 109.4 ?
C6 C5 H5B 109.4 ?
H5A C5 H5B 108.0 ?
C5 C6 H6A 108.5 ?
C7 C6 H6A 108.5 ?
C5 C6 H6B 108.5 ?
C7 C6 H6B 108.5 ?
H6A C6 H6B 107.5 ?
N3 C7 H7A 109.3 ?
C6 C7 H7A 109.3 ?
N3 C7 H7B 109.3 ?
C6 C7 H7B 109.3 ?
H7A C7 H7B 107.9 ?
C9 C8 H8A 109.5 ?
C9 C8 H8B 109.5 ?
H8A C8 H8B 109.5 ?
C9 C8 H8C 109.5 ?
H8A C8 H8C 109.5 ?
H8B C8 H8C 109.5 ?
C10 C11 H11A 109.5 ?
C10 C11 H11B 109.5 ?
H11A C11 H11B 109.5 ?
C10 C11 H11C 109.5 ?
H11A C11 H11C 109.5 ?
H11B C11 H11C 109.5 ?
C13 C12 H12A 107.8 ?
Co1 C12 H12A 107.8 ?
C13 C12 H12B 107.8 ?
Co1 C12 H12B 107.8 ?
H12A C12 H12B 107.2 ?
C12 C13 H13A 109.3 ?
C14 C13 H13A 109.3 ?
C12 C13 H13B 109.3 ?
C14 C13 H13B 109.3 ?
H13A C13 H13B 107.9 ?
C15 C14 H14A 108.6 ?
C13 C14 H14A 108.6 ?
C15 C14 H14B 108.6 ?
C13 C14 H14B 108.6 ?
H14A C14 H14B 107.6 ?
C14 C15 H15A 108.5 ?
C16 C15 H15A 108.5 ?
C14 C15 H15B 108.5 ?
C16 C15 H15B 108.5 ?
H15A C15 H15B 107.5 ?
C15 C16 H16A 109.5 ?
C15 C16 H16B 109.5 ?
H16A C16 H16B 109.5 ?
C15 C16 H16C 109.5 ?
H16A C16 H16C 109.5 ?
H16B C16 H16C 109.5 ?
Co1 O1W H1WA 102(4) ?
Co1 O1W H1WB 122(4) ?
H1WA O1W H1WB 109.8(18) ?

loop_
_geom_bond_atom_site_label_1
_geom_bond_atom_site_label_2
_geom_bond_site_symmetry_2
_geom_bond_distance
_geom_bond_publ_flag
Co1 N1 . 1.876(4) yes
Co1 N4 . 1.880(4) yes
Co1 N2 . 1.905(4) yes
Co1 N3 . 1.908(4) yes
Co1 C12 . 1.993(5) yes
Co1 O1W . 2.100(3) yes
N1 C2 . 1.281(7) yes
N1 O1 . 1.327(5) yes
N2 C3 . 1.276(7) yes
N2 C5 . 1.461(7) yes
N3 C9 . 1.284(7) yes
N3 C7 . 1.464(8) yes
N4 C10 . 1.280(7) yes
N4 O2 . 1.332(6) yes
C1 C2 . 1.485(8) no
C2 C3 . 1.467(8) no
C3 C4 . 1.492(8) no
C5 C6 . 1.496(9) yes
C6 C7 . 1.498(9) yes
C8 C9 . 1.488(8) no
C9 C10 . 1.462(9) no
C10 C11 . 1.475(9) no
C12 C13 . 1.498(7) no
C13 C14 . 1.509(8) no
C14 C15 . 1.482(9) no
C15 C16 . 1.511(11) no
Cl1 O12 . 1.380(6) no
Cl1 O13 . 1.391(7) no
Cl1 O13' . 1.396(9) no
Cl1 O12' . 1.416(9) no
Cl1 O14' . 1.430(9) no
Cl1 O11 . 1.436(7) no
Cl1 O11' . 1.437(9) no
Cl1 O14 . 1.450(6) no
O2 H2 . .87(7) ?
C1 H1A . .9600 ?
C1 H1B . .9600 ?
C1 H1C . .9600 ?
C4 H4A . .9600 ?
C4 H4B . .9600 ?
C4 H4C . .9600 ?
C5 H5A . .9700 ?
C5 H5B . .9700 ?
C6 H6A . .9700 ?
C6 H6B . .9700 ?
C7 H7A . .9700 ?
C7 H7B . .9700 ?
C8 H8A . .9600 ?
C8 H8B . .9600 ?
C8 H8C . .9600 ?
C11 H11A . .9600 ?
C11 H11B . .9600 ?
C11 H11C . .9600 ?
C12 H12A . .9700 ?
C12 H12B . .9700 ?
C13 H13A . .9700 ?
C13 H13B . .9700 ?
C14 H14A . .9700 ?
C14 H14B . .9700 ?
C15 H15A . .9700 ?
C15 H15B . .9700 ?
C16 H16A . .9600 ?
C16 H16B . .9600 ?
C16 H16C . .9600 ?
O1W H1WA . .850(10) ?
O1W H1WB . .849(10) ?

loop_
_geom_hbond_atom_site_label_D
_geom_hbond_atom_site_label_H
_geom_hbond_atom_site_label_A
_geom_hbond_site_symmetry_A
_geom_hbond_distance_DH
_geom_hbond_distance_HA
_geom_hbond_distance_DA
_geom_hbond_angle_DHA
_geom_hbond_publ_flag
O1W H1WA O11 3_586 .850(10) 2.01(2) 2.830(13) 160(4) yes
O2 H2 O1 . .87(17) 1.57(7) 2.441(12) 170(6) yes
O1W H1WB O14 . .849(10) 1.95(18) 2.788(14) 168(6) yes
